data_4122164
loop_
_publ_author_name
'McAtee, Jesse R.'
'Yap, Glenn P. A.'
'Watson, Donald A.'

_publ_section_title
;
 Rational design of a second generation catalyst for preparation of
 allylsilanes using the silyl-heck reaction.
;
_journal_issue 28
_journal_name_full 'Journal of the American Chemical Society'
_journal_page_first 10166
_journal_page_last 10172
_journal_paper_doi 10.1021/ja505446y
_journal_volume 136
_journal_year 2014
_chemical_formula_sum 'C22 H31 O2 P'
_chemical_formula_weight 358.44
_chemical_name_systematic
; 
 ? 
;
_space_group_crystal_system monoclinic
_space_group_IT_number 14
_space_group_name_Hall '-P 2ybc'
_space_group_name_H-M_alt 'P 1 21/c 1'
_symmetry_space_group_name_Hall '-P 2ybc'
_symmetry_space_group_name_H-M 'P 1 21/c 1'
_atom_sites_solution_hydrogens geom
_audit_creation_method SHELXL-2013
_cell_angle_alpha 90
_cell_angle_beta 94.131(3)
_cell_angle_gamma 90
_cell_formula_units_Z 4
_cell_length_a 14.117(2)
_cell_length_b 10.1847(14)
_cell_length_c 14.347(2)
_cell_measurement_reflns_used 1127
_cell_measurement_temperature 100(2)
_cell_measurement_theta_max 23.30
_cell_measurement_theta_min 2.45
_cell_volume 2057.4(5)
_computing_cell_refinement 'Bruker SAINT'
_computing_data_collection 'Bruker APEX2'
_computing_data_reduction 'Bruker SAINT'
_computing_molecular_graphics 'Bruker SHELXTL'
_computing_publication_material 'Bruker SHELXTL'
_computing_structure_refinement 'SHELXL-2013 (Sheldrick, 2013)'
_computing_structure_solution 'SHELXS-97 (Sheldrick, 2008)'
_diffrn_ambient_temperature 100(2)
_diffrn_detector_area_resol_mean 8.33
_diffrn_measured_fraction_theta_full 0.982
_diffrn_measured_fraction_theta_max 0.957
_diffrn_measurement_device_type 'Bruker AXS APEX diffractometer'
_diffrn_measurement_method '\f and \w scans'
_diffrn_radiation_type MoK\a
_diffrn_radiation_wavelength 0.71073
_diffrn_reflns_av_R_equivalents 0.0673
_diffrn_reflns_av_unetI/netI 0.0794
_diffrn_reflns_Laue_measured_fraction_full 0.982
_diffrn_reflns_Laue_measured_fraction_max 0.957
_diffrn_reflns_limit_h_max 18
_diffrn_reflns_limit_h_min -18
_diffrn_reflns_limit_k_max 13
_diffrn_reflns_limit_k_min -13
_diffrn_reflns_limit_l_max 18
_diffrn_reflns_limit_l_min -17
_diffrn_reflns_number 13415
_diffrn_reflns_point_group_measured_fraction_full 0.982
_diffrn_reflns_point_group_measured_fraction_max 0.957
_diffrn_reflns_theta_full 25.000
_diffrn_reflns_theta_max 27.761
_diffrn_reflns_theta_min 2.455
_exptl_absorpt_coefficient_mu 0.145
_exptl_absorpt_correction_T_max 0.7456
_exptl_absorpt_correction_T_min 0.6792
_exptl_absorpt_correction_type multi-scan
_exptl_absorpt_process_details 'APEX2 (Bruker, 2007)'
_exptl_crystal_colour colourless
_exptl_crystal_density_diffrn 1.157
_exptl_crystal_description block
_exptl_crystal_F_000 776
_exptl_crystal_size_max 0.509
_exptl_crystal_size_mid 0.365
_exptl_crystal_size_min 0.220
_refine_diff_density_max 0.353
_refine_diff_density_min -0.356
_refine_diff_density_rms 0.063
_refine_ls_extinction_method none
_refine_ls_goodness_of_fit_ref 0.925
_refine_ls_hydrogen_treatment constr
_refine_ls_matrix_type full
_refine_ls_number_parameters 235
_refine_ls_number_reflns 4648
_refine_ls_number_restraints 0
_refine_ls_restrained_S_all 0.925
_refine_ls_R_factor_all 0.0879
_refine_ls_R_factor_gt 0.0536
_refine_ls_shift/su_max 0.000
_refine_ls_shift/su_mean 0.000
_refine_ls_structure_factor_coef Fsqd
_refine_ls_weighting_details
; 
 w=1/[\s^2^(Fo^2^)+(0.1000P)^2^] 
 where P=(Fo^2^+2Fc^2^)/3 
;
_refine_ls_weighting_scheme calc
_refine_ls_wR_factor_gt 0.1414
_refine_ls_wR_factor_ref 0.1703
_reflns_Friedel_coverage 0.000
_reflns_number_gt 3070
_reflns_number_total 4648
_reflns_threshold_expression 'I > 2\s(I)'
_cod_data_source_file ja505446y_si_002.cif
_cod_data_source_block donw042
_cod_depositor_comments 'Adding full bibliography for 4122159--4122167.cif.'
_cod_database_code 4122164
_shelx_space_group_comment
; 
The symmetry employed for this shelxl refinement is uniquely defined 
by the following loop, which should always be used as a source of 
symmetry information in preference to the above space-group names. 
They are only intended as comments. 
;
_shelx_estimated_absorpt_t_min 0.930
_shelx_estimated_absorpt_t_max 0.969
_shelxl_version_number 2013-2

loop_
_space_group_symop_operation_xyz
'x, y, z'
'-x, y+1/2, -z+1/2'
'-x, -y, -z'
'x, -y-1/2, z-1/2'

loop_
_atom_site_label
_atom_site_type_symbol
_atom_site_fract_x
_atom_site_fract_y
_atom_site_fract_z
_atom_site_U_iso_or_equiv
_atom_site_adp_type
_atom_site_occupancy
_atom_site_site_symmetry_order
_atom_site_calc_flag
_atom_site_refinement_flags_posn
_atom_site_refinement_flags_adp
P1 P 0.67336(4) 0.97259(6) 0.10105(4) 0.01771(18) Uani 1 1 d . .
O1 O 0.99599(11) 1.18741(17) 0.35276(12) 0.0253(4) Uani 1 1 d . .
O2 O 0.61247(12) 0.40592(16) 0.19316(12) 0.0262(4) Uani 1 1 d . .
C1 C 0.69841(16) 0.9591(2) -0.02616(17) 0.0207(5) Uani 1 1 d . .
C2 C 0.61523(17) 0.8778(3) -0.07210(18) 0.0274(6) Uani 1 1 d . .
H2A H 0.6185 0.8782 -0.1401 0.041 Uiso 1 1 calc R U
H2B H 0.5548 0.9164 -0.0563 0.041 Uiso 1 1 calc R U
H2C H 0.6196 0.7873 -0.0490 0.041 Uiso 1 1 calc R U
C3 C 0.69163(17) 1.0987(2) -0.06757(17) 0.0240(6) Uani 1 1 d . .
H3A H 0.6915 1.0937 -0.1358 0.036 Uiso 1 1 calc R U
H3B H 0.7462 1.1506 -0.0429 0.036 Uiso 1 1 calc R U
H3C H 0.6328 1.1404 -0.0504 0.036 Uiso 1 1 calc R U
C4 C 0.79176(17) 0.8930(2) -0.04751(17) 0.0241(6) Uani 1 1 d . .
H4A H 0.7949 0.8053 -0.0194 0.036 Uiso 1 1 calc R U
H4B H 0.8453 0.9459 -0.0215 0.036 Uiso 1 1 calc R U
H4C H 0.7948 0.8855 -0.1153 0.036 Uiso 1 1 calc R U
C5 C 0.85208(15) 1.1066(2) 0.13607(17) 0.0199(5) Uani 1 1 d . .
H5 H 0.8500 1.1259 0.0712 0.024 Uiso 1 1 calc R U
C6 C 0.92507(15) 1.1605(2) 0.19518(16) 0.0204(5) Uani 1 1 d . .
C7 C 0.92488(15) 1.1353(2) 0.29090(17) 0.0203(5) Uani 1 1 d . .
C8 C 0.85660(16) 1.0539(2) 0.32715(17) 0.0220(5) Uani 1 1 d . .
C9 C 0.78662(16) 0.9998(2) 0.26530(17) 0.0201(5) Uani 1 1 d . .
H9 H 0.7404 0.9436 0.2891 0.024 Uiso 1 1 calc R U
C10 C 0.78214(15) 1.0254(2) 0.16913(17) 0.0188(5) Uani 1 1 d . .
C11 C 1.00119(17) 1.2456(2) 0.15641(18) 0.0250(6) Uani 1 1 d . .
H11A H 0.9840 1.3384 0.1623 0.037 Uiso 1 1 calc R U
H11B H 1.0065 1.2243 0.0904 0.037 Uiso 1 1 calc R U
H11C H 1.0622 1.2293 0.1915 0.037 Uiso 1 1 calc R U
C12 C 0.97974(18) 1.3220(3) 0.3760(2) 0.0312(6) Uani 1 1 d . .
H12A H 0.9808 1.3761 0.3196 0.047 Uiso 1 1 calc R U
H12B H 1.0296 1.3517 0.4223 0.047 Uiso 1 1 calc R U
H12C H 0.9177 1.3303 0.4020 0.047 Uiso 1 1 calc R U
C13 C 0.85815(19) 1.0273(3) 0.43086(19) 0.0285(6) Uani 1 1 d . .
H13A H 0.8027 0.9744 0.4440 0.043 Uiso 1 1 calc R U
H13B H 0.8565 1.1108 0.4647 0.043 Uiso 1 1 calc R U
H13C H 0.9163 0.9795 0.4511 0.043 Uiso 1 1 calc R U
C14 C 0.73840(16) 0.7115(2) 0.14907(16) 0.0192(5) Uani 1 1 d . .
H14 H 0.8016 0.7419 0.1449 0.023 Uiso 1 1 calc R U
C15 C 0.72307(16) 0.5794(2) 0.16760(16) 0.0187(5) Uani 1 1 d . .
C16 C 0.62914(16) 0.5373(2) 0.17267(16) 0.0185(5) Uani 1 1 d . .
C17 C 0.55157(16) 0.6229(2) 0.16289(16) 0.0200(5) Uani 1 1 d . .
C18 C 0.57070(16) 0.7542(2) 0.14495(16) 0.0196(5) Uani 1 1 d . .
H18 H 0.5193 0.8144 0.1383 0.024 Uiso 1 1 calc R U
C19 C 0.66323(15) 0.8009(2) 0.13634(16) 0.0174(5) Uani 1 1 d . .
C20 C 0.80480(17) 0.4840(2) 0.18258(19) 0.0248(6) Uani 1 1 d . .
H20A H 0.8650 0.5315 0.1805 0.037 Uiso 1 1 calc R U
H20B H 0.8002 0.4172 0.1333 0.037 Uiso 1 1 calc R U
H20C H 0.8022 0.4416 0.2436 0.037 Uiso 1 1 calc R U
C21 C 0.5975(2) 0.3264(3) 0.1110(2) 0.0411(8) Uani 1 1 d . .
H21A H 0.5418 0.3586 0.0730 0.062 Uiso 1 1 calc R U
H21B H 0.5868 0.2351 0.1292 0.062 Uiso 1 1 calc R U
H21C H 0.6536 0.3310 0.0747 0.062 Uiso 1 1 calc R U
C22 C 0.45152(17) 0.5763(3) 0.17309(19) 0.0290(6) Uani 1 1 d . .
H22A H 0.4097 0.6522 0.1785 0.043 Uiso 1 1 calc R U
H22B H 0.4501 0.5218 0.2293 0.043 Uiso 1 1 calc R U
H22C H 0.4297 0.5245 0.1181 0.043 Uiso 1 1 calc R U

loop_
_atom_site_aniso_label
_atom_site_aniso_U_11
_atom_site_aniso_U_22
_atom_site_aniso_U_33
_atom_site_aniso_U_23
_atom_site_aniso_U_13
_atom_site_aniso_U_12
P1 0.0152(3) 0.0175(3) 0.0202(4) -0.0006(3) -0.0004(2) 0.0001(2)
O1 0.0195(8) 0.0264(10) 0.0287(10) -0.0056(8) -0.0079(7) -0.0001(7)
O2 0.0300(9) 0.0188(9) 0.0292(10) 0.0040(8) -0.0021(8) -0.0036(7)
C1 0.0198(11) 0.0226(13) 0.0193(13) 0.0002(10) -0.0019(10) 0.0012(9)
C2 0.0248(13) 0.0330(15) 0.0238(14) -0.0030(11) -0.0019(11) -0.0052(11)
C3 0.0228(12) 0.0255(13) 0.0233(14) 0.0049(11) -0.0013(10) 0.0030(10)
C4 0.0242(12) 0.0260(13) 0.0224(13) -0.0008(11) 0.0029(10) 0.0043(10)
C5 0.0192(11) 0.0194(12) 0.0212(13) -0.0018(10) 0.0021(10) 0.0023(9)
C6 0.0169(11) 0.0195(12) 0.0246(14) -0.0025(10) 0.0006(10) 0.0044(9)
C7 0.0137(10) 0.0191(12) 0.0272(14) -0.0055(10) -0.0038(10) 0.0037(9)
C8 0.0209(11) 0.0226(13) 0.0220(13) -0.0007(10) -0.0015(10) 0.0051(9)
C9 0.0162(11) 0.0192(12) 0.0247(14) 0.0000(10) -0.0001(10) -0.0007(9)
C10 0.0176(11) 0.0169(11) 0.0215(13) -0.0022(10) -0.0017(9) 0.0044(9)
C11 0.0216(12) 0.0270(14) 0.0263(15) -0.0039(11) 0.0008(10) -0.0042(10)
C12 0.0278(14) 0.0306(15) 0.0341(16) -0.0110(12) -0.0054(12) -0.0007(11)
C13 0.0298(13) 0.0296(14) 0.0255(15) 0.0008(12) -0.0024(11) 0.0000(11)
C14 0.0169(11) 0.0217(12) 0.0187(13) 0.0011(10) 0.0000(9) 0.0011(9)
C15 0.0199(11) 0.0200(12) 0.0157(12) -0.0014(10) -0.0013(9) 0.0024(9)
C16 0.0232(12) 0.0187(12) 0.0132(12) 0.0007(9) -0.0016(9) -0.0023(9)
C17 0.0179(11) 0.0262(13) 0.0156(12) -0.0005(10) -0.0014(9) -0.0021(9)
C18 0.0169(11) 0.0215(12) 0.0202(13) -0.0011(10) -0.0007(9) 0.0010(9)
C19 0.0181(11) 0.0180(12) 0.0156(12) -0.0023(9) -0.0015(9) -0.0011(9)
C20 0.0214(12) 0.0254(13) 0.0276(15) 0.0012(11) 0.0026(10) 0.0033(10)
C21 0.0501(18) 0.0213(14) 0.051(2) -0.0083(14) -0.0016(15) -0.0046(13)
C22 0.0207(12) 0.0317(14) 0.0344(16) 0.0069(12) 0.0013(11) -0.0047(11)

loop_
_atom_type_symbol
_atom_type_description
_atom_type_scat_dispersion_real
_atom_type_scat_dispersion_imag
_atom_type_scat_source
C C 0.0033 0.0016 'International Tables Vol C Tables 4.2.6.8 and 6.1.1.4'
H H 0.0000 0.0000 'International Tables Vol C Tables 4.2.6.8 and 6.1.1.4'
O O 0.0106 0.0060 'International Tables Vol C Tables 4.2.6.8 and 6.1.1.4'
P P 0.1023 0.0942 'International Tables Vol C Tables 4.2.6.8 and 6.1.1.4'

loop_
_geom_angle_atom_site_label_1
_geom_angle_atom_site_label_2
_geom_angle_atom_site_label_3
_geom_angle
C19 P1 C10 102.20(11)
C19 P1 C1 102.82(10)
C10 P1 C1 109.08(10)
C7 O1 C12 113.07(18)
C16 O2 C21 112.74(19)
C4 C1 C3 111.05(19)
C4 C1 C2 108.5(2)
C3 C1 C2 107.8(2)
C4 C1 P1 116.69(17)
C3 C1 P1 107.14(16)
C2 C1 P1 105.17(16)
C10 C5 C6 122.3(2)
C7 C6 C5 118.1(2)
C7 C6 C11 121.1(2)
C5 C6 C11 120.8(2)
O1 C7 C6 120.2(2)
O1 C7 C8 118.2(2)
C6 C7 C8 121.6(2)
C9 C8 C7 118.2(2)
C9 C8 C13 121.1(2)
C7 C8 C13 120.7(2)
C8 C9 C10 122.2(2)
C5 C10 C9 117.5(2)
C5 C10 P1 125.18(19)
C9 C10 P1 116.43(17)
C15 C14 C19 121.8(2)
C14 C15 C16 117.8(2)
C14 C15 C20 121.4(2)
C16 C15 C20 120.8(2)
O2 C16 C17 118.5(2)
O2 C16 C15 118.6(2)
C17 C16 C15 122.8(2)
C18 C17 C16 117.1(2)
C18 C17 C22 121.1(2)
C16 C17 C22 121.8(2)
C17 C18 C19 122.4(2)
C14 C19 C18 118.0(2)
C14 C19 P1 125.75(17)
C18 C19 P1 116.11(17)

loop_
_geom_bond_atom_site_label_1
_geom_bond_atom_site_label_2
_geom_bond_distance
P1 C19 1.829(2)
P1 C10 1.840(2)
P1 C1 1.889(2)
O1 C7 1.396(3)
O1 C12 1.433(3)
O2 C16 1.394(3)
O2 C21 1.433(3)
C1 C4 1.530(3)
C1 C3 1.541(3)
C1 C2 1.545(3)
C5 C10 1.397(3)
C5 C6 1.399(3)
C6 C7 1.397(3)
C6 C11 1.518(3)
C7 C8 1.400(3)
C8 C9 1.393(3)
C8 C13 1.511(4)
C9 C10 1.401(3)
C14 C15 1.392(3)
C14 C19 1.400(3)
C15 C16 1.400(3)
C15 C20 1.511(3)
C16 C17 1.399(3)
C17 C18 1.392(3)
C17 C22 1.507(3)
C18 C19 1.404(3)

loop_
_geom_torsion_atom_site_label_1
_geom_torsion_atom_site_label_2
_geom_torsion_atom_site_label_3
_geom_torsion_atom_site_label_4
_geom_torsion
C19 P1 C1 C4 -64.2(2)
C10 P1 C1 C4 43.7(2)
C19 P1 C1 C3 170.65(15)
C10 P1 C1 C3 -81.41(17)
C19 P1 C1 C2 56.13(17)
C10 P1 C1 C2 164.07(16)
C10 C5 C6 C7 -2.5(3)
C10 C5 C6 C11 178.5(2)
C12 O1 C7 C6 80.4(3)
C12 O1 C7 C8 -102.0(2)
C5 C6 C7 O1 -179.70(19)
C11 C6 C7 O1 -0.7(3)
C5 C6 C7 C8 2.8(3)
C11 C6 C7 C8 -178.2(2)
O1 C7 C8 C9 -178.82(19)
C6 C7 C8 C9 -1.3(3)
O1 C7 C8 C13 2.1(3)
C6 C7 C8 C13 179.6(2)
C7 C8 C9 C10 -0.7(3)
C13 C8 C9 C10 178.4(2)
C6 C5 C10 C9 0.6(3)
C6 C5 C10 P1 169.34(17)
C8 C9 C10 C5 1.0(3)
C8 C9 C10 P1 -168.70(18)
C19 P1 C10 C5 139.7(2)
C1 P1 C10 C5 31.4(2)
C19 P1 C10 C9 -51.42(19)
C1 P1 C10 C9 -159.78(17)
C19 C14 C15 C16 0.4(4)
C19 C14 C15 C20 -179.1(2)
C21 O2 C16 C17 91.2(3)
C21 O2 C16 C15 -92.0(3)
C14 C15 C16 O2 -178.6(2)
C20 C15 C16 O2 0.9(3)
C14 C15 C16 C17 -2.1(4)
C20 C15 C16 C17 177.5(2)
O2 C16 C17 C18 178.3(2)
C15 C16 C17 C18 1.7(4)
O2 C16 C17 C22 -0.5(3)
C15 C16 C17 C22 -177.1(2)
C16 C17 C18 C19 0.3(4)
C22 C17 C18 C19 179.1(2)
C15 C14 C19 C18 1.5(4)
C15 C14 C19 P1 -173.92(18)
C17 C18 C19 C14 -1.8(4)
C17 C18 C19 P1 174.00(18)
C10 P1 C19 C14 -41.0(2)
C1 P1 C19 C14 72.1(2)
C10 P1 C19 C18 143.50(18)
C1 P1 C19 C18 -103.41(19)
